data_2234597
loop_
_publ_author_name
'Goh, Christopher'
'Remillard, Zachary D.'
'Martinez, Andre P.'
'Keeley, Amanda C.'
'Jasinski, Jerry P.'

_publ_section_title
;
 Di-\m-bromido-bis{[<i>N</i>,<i>N</i>-dimethyl-<i>N</i>'-(thiophen-2-ylmethylidene)ethane-1,2-diamine]copper(I)]}
;
_journal_coeditor_code FJ2540
_journal_issue 5
_journal_name_full 'Acta Crystallographica Section E'
_journal_page_first m691
_journal_page_last m692
_journal_paper_doi 10.1107/S1600536812017989
_journal_volume 68
_journal_year 2012
_chemical_formula_iupac '[Cu2 Br2 (C9 H14 N2 S)2]'
_chemical_formula_moiety 'C18 H28 Br2 Cu2 N4 S2'
_chemical_formula_sum 'C18 H28 Br2 Cu2 N4 S2'
_chemical_formula_weight 651.48
_chemical_name_systematic
;
Di-\m-bromido-bis{[<i>N</i>,<i>N</i>-dimethyl-<i>N</i>'-(thiophen-2-
ylmethylidene)ethane-1,2-diamine]copper(I)]}
;
_space_group_IT_number 14
_symmetry_cell_setting monoclinic
_symmetry_space_group_name_Hall '-P 2ybc'
_symmetry_space_group_name_H-M 'P 1 21/c 1'
_atom_sites_solution_hydrogens geom
_atom_sites_solution_primary direct
_atom_sites_solution_secondary difmap
_cell_angle_alpha 90.00
_cell_angle_beta 108.628(3)
_cell_angle_gamma 90.00
_cell_formula_units_Z 2
_cell_length_a 10.2029(3)
_cell_length_b 15.4175(3)
_cell_length_c 8.04875(19)
_cell_measurement_reflns_used 4548
_cell_measurement_temperature 173(2)
_cell_measurement_theta_max 32.1506
_cell_measurement_theta_min 3.1120
_cell_volume 1199.77(6)
_computing_cell_refinement '<i>CrysAlis PRO</i> (Oxford Diffraction, 2010)'
_computing_data_collection '<i>CrysAlis PRO</i> (Oxford Diffraction, 2010)'
_computing_data_reduction '<i>CrysAlis RED</i> (Oxford Diffraction, 2010)'
_computing_molecular_graphics '<i>SHELXTL</i> (Sheldrick, 2008)'
_computing_publication_material '<i>SHELXTL</i> (Sheldrick, 2008)'
_computing_structure_refinement '<i>SHELXL97</i> (Sheldrick, 2008)'
_computing_structure_solution '<i>SHELXS97</i> (Sheldrick, 2008)'
_diffrn_ambient_temperature 173(2)
_diffrn_detector_area_resol_mean 16.1500
_diffrn_measured_fraction_theta_full 0.998
_diffrn_measured_fraction_theta_max 0.926
_diffrn_measurement_device_type 'Oxford Diffraction Xcalibur Eos Gemini'
_diffrn_measurement_method '\w scans'
_diffrn_radiation_monochromator graphite
_diffrn_radiation_source 'Enhance (Mo) X-ray Source'
_diffrn_radiation_type 'Mo K\a'
_diffrn_radiation_wavelength 0.71073
_diffrn_reflns_av_R_equivalents 0.0457
_diffrn_reflns_av_sigmaI/netI 0.0458
_diffrn_reflns_limit_h_max 14
_diffrn_reflns_limit_h_min -15
_diffrn_reflns_limit_k_max 22
_diffrn_reflns_limit_k_min -17
_diffrn_reflns_limit_l_max 11
_diffrn_reflns_limit_l_min -11
_diffrn_reflns_number 13662
_diffrn_reflns_theta_full 25.50
_diffrn_reflns_theta_max 32.22
_diffrn_reflns_theta_min 3.12
_exptl_absorpt_coefficient_mu 5.289
_exptl_absorpt_correction_T_max 1.00000
_exptl_absorpt_correction_T_min 0.40635
_exptl_absorpt_correction_type multi-scan
_exptl_absorpt_process_details
;
(CrysAlis PRO; Oxford Diffraction, 2010)
;
_exptl_crystal_colour red
_exptl_crystal_density_diffrn 1.803
_exptl_crystal_density_method 'not measured'
_exptl_crystal_description rod
_exptl_crystal_F_000 648
_exptl_crystal_size_max 0.15
_exptl_crystal_size_mid 0.07
_exptl_crystal_size_min 0.05
_refine_diff_density_max 0.495
_refine_diff_density_min -0.511
_refine_ls_extinction_coef 0.0021(6)
_refine_ls_extinction_expression Fc^*^=kFc[1+0.001xFc^2^\l^3^/sin(2\q)]^-1/4^
_refine_ls_extinction_method '<i>SHELXL97</i> (Sheldrick, 2008)'
_refine_ls_goodness_of_fit_ref 1.047
_refine_ls_hydrogen_treatment constr
_refine_ls_matrix_type full
_refine_ls_number_parameters 146
_refine_ls_number_reflns 3928
_refine_ls_number_restraints 10
_refine_ls_restrained_S_all 1.047
_refine_ls_R_factor_all 0.0555
_refine_ls_R_factor_gt 0.0363
_refine_ls_shift/su_max 0.002
_refine_ls_shift/su_mean 0.000
_refine_ls_structure_factor_coef Fsqd
_refine_ls_weighting_details 'calc w=1/[\s^2^(Fo^2^)+(0.0303P)^2^+0.0000P] where P=(Fo^2^+2Fc^2^)/3'
_refine_ls_weighting_scheme calc
_refine_ls_wR_factor_gt 0.0702
_refine_ls_wR_factor_ref 0.0783
_reflns_number_gt 3021
_reflns_number_total 3928
_reflns_threshold_expression I>2sigma(I)
_cod_data_source_file fj2540.cif
_cod_data_source_block I
_cod_original_cell_volume 1199.76(5)
_cod_original_sg_symbol_H-M 'P 21/c'
_cod_database_code 2234597
_cod_database_fobs_code 2234597

loop_
_symmetry_equiv_pos_as_xyz
'x, y, z'
'-x, y+1/2, -z+1/2'
'-x, -y, -z'
'x, -y-1/2, z-1/2'

loop_
_atom_site_type_symbol
_atom_site_label
_atom_site_fract_x
_atom_site_fract_y
_atom_site_fract_z
_atom_site_U_iso_or_equiv
_atom_site_adp_type
_atom_site_calc_flag
_atom_site_refinement_flags
_atom_site_occupancy
_atom_site_symmetry_multiplicity
_atom_site_disorder_assembly
_atom_site_disorder_group
Br Br1 0.43830(3) 0.598179(15) 0.60809(3) 0.03225(9) Uani d . 1 1 . .
Cu Cu1 0.48455(3) 0.550941(19) 0.33751(4) 0.03010(10) Uani d . 1 1 . .
N N1 0.2808(2) 0.54727(13) 0.1227(3) 0.0291(4) Uani d . 1 1 . .
N N2 0.5330(2) 0.64590(12) 0.1965(3) 0.0272(4) Uani d . 1 1 A .
S S1A 0.8104(2) 0.58936(10) 0.4729(3) 0.0405(4) Uani d PD 0.719(3) 1 A 1
C C1A 0.7761(7) 0.6723(9) 0.3259(10) 0.0267(13) Uani d PD 0.719(3) 1 A 1
C C2A 0.8929(7) 0.7219(5) 0.3231(9) 0.0410(15) Uani d PD 0.719(3) 1 A 1
H H2AA 0.8950 0.7688 0.2511 0.049 Uiso calc PR 0.719(3) 1 A 1
C C3A 1.0107(7) 0.6822(3) 0.4607(8) 0.0465(13) Uani d PD 0.719(3) 1 A 1
H H3AA 1.0999 0.7042 0.4885 0.056 Uiso calc PR 0.719(3) 1 A 1
C C4A 0.9811(5) 0.6116(4) 0.5442(7) 0.0396(13) Uani d PD 0.719(3) 1 A 1
H H4AA 1.0466 0.5798 0.6295 0.048 Uiso calc PR 0.719(3) 1 A 1
S S1B 0.9238(5) 0.7208(4) 0.3547(7) 0.0405(4) Uani d PD 0.281(3) 1 A 2
C C1B 0.7753(17) 0.670(3) 0.357(4) 0.0267(13) Uani d PD 0.281(3) 1 A 2
C C2B 0.797(2) 0.6021(13) 0.484(3) 0.0410(15) Uani d PD 0.281(3) 1 A 2
H H2BA 0.7309 0.5676 0.5099 0.049 Uiso calc PR 0.281(3) 1 A 2
C C3B 0.9481(16) 0.6001(12) 0.563(3) 0.0465(13) Uani d PD 0.281(3) 1 A 2
H H3BA 0.9903 0.5596 0.6488 0.056 Uiso calc PR 0.281(3) 1 A 2
C C4B 1.0253(17) 0.6584(10) 0.5075(19) 0.0396(13) Uani d PD 0.281(3) 1 A 2
H H4BA 1.1212 0.6624 0.5501 0.048 Uiso calc PR 0.281(3) 1 A 2
C C5 0.6420(3) 0.68954(16) 0.2103(3) 0.0308(5) Uani d . 1 1 . .
H H5A 0.6323 0.7374 0.1370 0.037 Uiso calc R 1 1 A 1
C C6 0.4062(3) 0.67187(17) 0.0565(4) 0.0376(6) Uani d . 1 1 . .
H H6A 0.4305 0.7003 -0.0372 0.045 Uiso calc R 1 1 A .
H H6B 0.3541 0.7126 0.1026 0.045 Uiso calc R 1 1 . .
C C7 0.3187(3) 0.59292(18) -0.0144(3) 0.0373(6) Uani d . 1 1 A .
H H7A 0.2353 0.6106 -0.1061 0.045 Uiso calc R 1 1 . .
H H7B 0.3695 0.5538 -0.0659 0.045 Uiso calc R 1 1 . .
C C8 0.1727(3) 0.59356(19) 0.1696(4) 0.0441(7) Uani d . 1 1 . .
H H8A 0.0927 0.5997 0.0675 0.066 Uiso calc R 1 1 . .
H H8B 0.2060 0.6499 0.2143 0.066 Uiso calc R 1 1 . .
H H8C 0.1484 0.5615 0.2577 0.066 Uiso calc R 1 1 . .
C C9 0.2323(3) 0.45972(18) 0.0614(4) 0.0440(7) Uani d . 1 1 . .
H H9A 0.1555 0.4636 -0.0449 0.066 Uiso calc R 1 1 . .
H H9B 0.2036 0.4305 0.1494 0.066 Uiso calc R 1 1 . .
H H9C 0.3059 0.4278 0.0398 0.066 Uiso calc R 1 1 . .

loop_
_atom_site_aniso_label
_atom_site_aniso_U_11
_atom_site_aniso_U_22
_atom_site_aniso_U_33
_atom_site_aniso_U_12
_atom_site_aniso_U_13
_atom_site_aniso_U_23
Br1 0.04731(18) 0.02362(13) 0.02861(14) 0.00286(10) 0.01606(11) 0.00094(9)
Cu1 0.03302(19) 0.02855(17) 0.02764(16) -0.00042(12) 0.00816(13) 0.00348(11)
N1 0.0276(11) 0.0331(11) 0.0266(10) -0.0016(9) 0.0086(8) -0.0014(8)
N2 0.0286(11) 0.0240(10) 0.0284(10) 0.0017(8) 0.0085(8) 0.0006(8)
S1A 0.0361(7) 0.0372(7) 0.0417(7) -0.0028(5) 0.0033(5) 0.0064(6)
C1A 0.0332(14) 0.0278(14) 0.024(4) -0.0043(10) 0.0161(16) -0.005(3)
C2A 0.030(3) 0.054(3) 0.034(3) 0.001(2) 0.004(2) 0.001(2)
C3A 0.033(3) 0.048(3) 0.064(4) -0.010(2) 0.023(3) -0.021(2)
C4A 0.022(2) 0.045(3) 0.044(2) 0.002(2) -0.0012(19) -0.010(2)
S1B 0.0361(7) 0.0372(7) 0.0417(7) -0.0028(5) 0.0033(5) 0.0064(6)
C1B 0.0332(14) 0.0278(14) 0.024(4) -0.0043(10) 0.0161(16) -0.005(3)
C2B 0.030(3) 0.054(3) 0.034(3) 0.001(2) 0.004(2) 0.001(2)
C3B 0.033(3) 0.048(3) 0.064(4) -0.010(2) 0.023(3) -0.021(2)
C4B 0.022(2) 0.045(3) 0.044(2) 0.002(2) -0.0012(19) -0.010(2)
C5 0.0361(15) 0.0243(12) 0.0340(13) -0.0020(10) 0.0140(11) 0.0022(9)
C6 0.0387(16) 0.0341(14) 0.0357(14) -0.0003(11) 0.0057(11) 0.0111(11)
C7 0.0346(15) 0.0486(16) 0.0265(13) -0.0048(12) 0.0068(11) 0.0045(11)
C8 0.0316(16) 0.0579(18) 0.0443(16) 0.0077(13) 0.0140(13) 0.0023(13)
C9 0.0428(17) 0.0437(16) 0.0417(16) -0.0137(13) 0.0084(13) -0.0083(12)

loop_
_atom_type_symbol
_atom_type_description
_atom_type_scat_dispersion_real
_atom_type_scat_dispersion_imag
_atom_type_scat_source
C C 0.0033 0.0016 'International Tables Vol C Tables 4.2.6.8 and 6.1.1.4'
H H 0.0000 0.0000 'International Tables Vol C Tables 4.2.6.8 and 6.1.1.4'
N N 0.0061 0.0033 'International Tables Vol C Tables 4.2.6.8 and 6.1.1.4'
S S 0.1246 0.1234 'International Tables Vol C Tables 4.2.6.8 and 6.1.1.4'
Cu Cu 0.3201 1.2651 'International Tables Vol C Tables 4.2.6.8 and 6.1.1.4'
Br Br -0.2901 2.4595 'International Tables Vol C Tables 4.2.6.8 and 6.1.1.4'

loop_
_geom_angle_atom_site_label_1
_geom_angle_atom_site_label_2
_geom_angle_atom_site_label_3
_geom_angle_site_symmetry_1
_geom_angle_site_symmetry_3
_geom_angle
Cu1 Br1 Cu1 3_666 . 74.829(13)
N2 Cu1 N1 . . 85.27(8)
N2 Cu1 Br1 . 3_666 132.01(6)
N1 Cu1 Br1 . 3_666 106.45(5)
N2 Cu1 Br1 . . 115.60(6)
N1 Cu1 Br1 . . 107.16(6)
Br1 Cu1 Br1 3_666 . 105.171(13)
N2 Cu1 Cu1 . 3_666 154.69(6)
N1 Cu1 Cu1 . 3_666 118.42(5)
Br1 Cu1 Cu1 3_666 3_666 53.447(11)
Br1 Cu1 Cu1 . 3_666 51.724(11)
C8 N1 C7 . . 111.3(2)
C8 N1 C9 . . 109.6(2)
C7 N1 C9 . . 109.3(2)
C8 N1 Cu1 . . 112.30(16)
C7 N1 Cu1 . . 99.58(15)
C9 N1 Cu1 . . 114.39(16)
C5 N2 C6 . . 116.8(2)
C5 N2 Cu1 . . 134.54(17)
C6 N2 Cu1 . . 108.42(15)
C4A S1A C1A . . 92.6(3)
C5 C1A C2A . . 121.9(7)
C5 C1A S1A . . 122.7(6)
C2A C1A S1A . . 115.4(5)
C1A C2A C3A . . 104.4(6)
C1A C2A H2AA . . 127.8
C3A C2A H2AA . . 127.8
C4A C3A C2A . . 116.4(6)
C4A C3A H3AA . . 121.8
C2A C3A H3AA . . 121.8
C3A C4A S1A . . 111.2(5)
C3A C4A H4AA . . 124.4
S1A C4A H4AA . . 124.4
C4B S1B C1B . . 94.1(10)
C2B C1B C5 . . 126(2)
C2B C1B S1B . . 114.3(12)
C5 C1B S1B . . 118.4(15)
C1B C2B C3B . . 102.8(15)
C1B C2B H2BA . . 128.6
C3B C2B H2BA . . 128.6
C4B C3B C2B . . 118.9(18)
C4B C3B H3BA . . 120.5
C2B C3B H3BA . . 120.5
C3B C4B S1B . . 109.8(15)
C3B C4B H4BA . . 125.1
S1B C4B H4BA . . 125.1
N2 C5 C1A . . 126.4(5)
N2 C5 C1B . . 120.1(10)
N2 C5 H5A . . 116.8
C1A C5 H5A . . 116.8
C1B C5 H5A . . 122.5
N2 C6 C7 . . 109.8(2)
N2 C6 H6A . . 109.7
C7 C6 H6A . . 109.7
N2 C6 H6B . . 109.7
C7 C6 H6B . . 109.7
H6A C6 H6B . . 108.2
N1 C7 C6 . . 111.7(2)
N1 C7 H7A . . 109.3
C6 C7 H7A . . 109.3
N1 C7 H7B . . 109.3
C6 C7 H7B . . 109.3
H7A C7 H7B . . 107.9
N1 C8 H8A . . 109.5
N1 C8 H8B . . 109.5
H8A C8 H8B . . 109.5
N1 C8 H8C . . 109.5
H8A C8 H8C . . 109.5
H8B C8 H8C . . 109.5
N1 C9 H9A . . 109.5
N1 C9 H9B . . 109.5
H9A C9 H9B . . 109.5
N1 C9 H9C . . 109.5
H9A C9 H9C . . 109.5
H9B C9 H9C . . 109.5

loop_
_geom_bond_atom_site_label_1
_geom_bond_atom_site_label_2
_geom_bond_site_symmetry_2
_geom_bond_distance
Br1 Cu1 3_666 2.4241(4)
Br1 Cu1 . 2.4805(4)
Cu1 N2 . 2.008(2)
Cu1 N1 . 2.240(2)
Cu1 Br1 3_666 2.4242(4)
Cu1 Cu1 3_666 2.9803(6)
N1 C8 . 1.460(3)
N1 C7 . 1.462(3)
N1 C9 . 1.468(3)
N2 C5 . 1.274(3)
N2 C6 . 1.474(3)
S1A C4A . 1.685(5)
S1A C1A . 1.701(9)
C1A C5 . 1.413(7)
C1A C2A . 1.422(11)
C2A C3A . 1.482(8)
C2A H2AA . 0.9300
C3A C4A . 1.364(7)
C3A H3AA . 0.9300
C4A H4AA . 0.9300
S1B C4B . 1.641(11)
S1B C1B . 1.71(2)
C1B C2B . 1.43(2)
C1B C5 . 1.521(18)
C2B C3B . 1.473(19)
C2B H2BA . 0.9300
C3B C4B . 1.360(14)
C3B H3BA . 0.9300
C4B H4BA . 0.9300
C5 H5A . 0.9300
C6 C7 . 1.509(4)
C6 H6A . 0.9700
C6 H6B . 0.9700
C7 H7A . 0.9700
C7 H7B . 0.9700
C8 H8A . 0.9600
C8 H8B . 0.9600
C8 H8C . 0.9600
C9 H9A . 0.9600
C9 H9B . 0.9600
C9 H9C . 0.9600

loop_
_geom_hbond_atom_site_label_D
_geom_hbond_atom_site_label_H
_geom_hbond_atom_site_label_A
_geom_hbond_site_symmetry_A
_geom_hbond_distance_DH
_geom_hbond_distance_HA
_geom_hbond_distance_DA
_geom_hbond_angle_DHA
C2A H2AA Cg3 4_564 0.93 2.87 3.721(8) 153
C2A H2AA Cg4 4_564 0.93 2.70 3.573(12) 157
C2B H2BA Cg1 1_555 0.93 2.55 3.45(2) 162
C2B H2BA Cg1 3_666 0.93 2.55 3.45(2) 162

loop_
_geom_torsion_atom_site_label_1
_geom_torsion_atom_site_label_2
_geom_torsion_atom_site_label_3
_geom_torsion_atom_site_label_4
_geom_torsion_site_symmetry_1
_geom_torsion_site_symmetry_4
_geom_torsion
Cu1 Br1 Cu1 N2 3_666 . -154.00(7)
Cu1 Br1 Cu1 N1 3_666 . 113.00(6)
Cu1 Br1 Cu1 Br1 3_666 3_666 0.0
N2 Cu1 N1 C8 . . -100.19(18)
Br1 Cu1 N1 C8 3_666 . 127.30(16)
Br1 Cu1 N1 C8 . . 15.16(18)
Cu1 Cu1 N1 C8 3_666 . 70.41(18)
N2 Cu1 N1 C7 . . 17.69(15)
Br1 Cu1 N1 C7 3_666 . -114.82(14)
Br1 Cu1 N1 C7 . . 133.04(14)
Cu1 Cu1 N1 C7 3_666 . -171.71(13)
N2 Cu1 N1 C9 . . 134.13(18)
Br1 Cu1 N1 C9 3_666 . 1.62(18)
Br1 Cu1 N1 C9 . . -110.51(17)
Cu1 Cu1 N1 C9 3_666 . -55.26(19)
N1 Cu1 N2 C5 . . -174.8(2)
Br1 Cu1 N2 C5 3_666 . -66.8(3)
Br1 Cu1 N2 C5 . . 78.5(2)
Cu1 Cu1 N2 C5 3_666 . 24.9(3)
N1 Cu1 N2 C6 . . 10.83(16)
Br1 Cu1 N2 C6 3_666 . 118.76(15)
Br1 Cu1 N2 C6 . . -95.95(16)
Cu1 Cu1 N2 C6 3_666 . -149.55(14)
C4A S1A C1A C5 . . 177.9(9)
C4A S1A C1A C2A . . -0.2(9)
C5 C1A C2A C3A . . -179.2(9)
S1A C1A C2A C3A . . -1.1(11)
C1A C2A C3A C4A . . 2.3(9)
C2A C3A C4A S1A . . -2.6(7)
C1A S1A C4A C3A . . 1.5(6)
C4B S1B C1B C2B . . 2(3)
C4B S1B C1B C5 . . -168(2)
C5 C1B C2B C3B . . 167(3)
S1B C1B C2B C3B . . -2(3)
C1B C2B C3B C4B . . 2(3)
C2B C3B C4B S1B . . 0(2)
C1B S1B C4B C3B . . -0.8(19)
C6 N2 C5 C1A . . -175.2(7)
Cu1 N2 C5 C1A . . 10.8(7)
C6 N2 C5 C1B . . 176.8(17)
Cu1 N2 C5 C1B . . 2.8(18)
C2A C1A C5 N2 . . 175.9(7)
S1A C1A C5 N2 . . -2.0(13)
C2A C1A C5 C1B . . -135(14)
S1A C1A C5 C1B . . 47(12)
C2B C1B C5 N2 . . 4(4)
S1B C1B C5 N2 . . 172.0(16)
C2B C1B C5 C1A . . -132(16)
S1B C1B C5 C1A . . 37(11)
C5 N2 C6 C7 . . 146.5(2)
Cu1 N2 C6 C7 . . -38.0(3)
C8 N1 C7 C6 . . 75.1(3)
C9 N1 C7 C6 . . -163.7(2)
Cu1 N1 C7 C6 . . -43.5(2)
N2 C6 C7 N1 . . 58.7(3)
